data_7134971
loop_
_publ_author_name
'Robaszkiewicz, Jakub'
'Szar&#x142;an, Bart&#x142;omiej'
'Pawlu&#x107;, Piotr'
'Kubicki, Maciej'
'Zaranek, Maciej'

_publ_section_title
;
 Sustainable synthesis of hydrosilanes and alkoxysilanes in a sequential
 one-pot olefin hydrosilylation and dehydrogenative coupling with alcohol
 under phenoxyiminato cobalt(II) catalysis.
;
_journal_issue 82
_journal_name_full 'Chemical communications (Cambridge, England)'
_journal_page_first 16046
_journal_page_last 16049
_journal_paper_doi 10.1039/d5cc03676c
_journal_volume 61
_journal_year 2025
_chemical_formula_moiety 'C32 H32 Co N2 O2'
_chemical_formula_sum 'C32 H32 Co N2 O2'
_chemical_formula_weight 535.52
_space_group_crystal_system orthorhombic
_space_group_IT_number 61
_space_group_name_Hall '-P 2ac 2ab'
_space_group_name_H-M_alt 'P b c a'
_atom_sites_solution_hydrogens geom
_audit_update_record
;
2024-09-23 deposited with the CCDC.	2025-09-09 downloaded from the CCDC.
;
_cell_angle_alpha 90
_cell_angle_beta 90
_cell_angle_gamma 90
_cell_formula_units_Z 8
_cell_length_a 16.7680(3)
_cell_length_b 16.0675(3)
_cell_length_c 20.0092(4)
_cell_measurement_reflns_used 9900
_cell_measurement_temperature 100(1)
_cell_measurement_theta_max 26.6850
_cell_measurement_theta_min 2.0240
_cell_volume 5390.88(18)
_computing_cell_refinement 'CrysAlisPro 1.171.43.92a (Rigaku OD, 2023)'
_computing_data_collection 'CrysAlisPro system (CCD 43.92a (release 05-10-2023))'
_computing_data_reduction 'CrysAlisPro 1.171.43.92a (Rigaku OD, 2023)'
_computing_molecular_graphics 'Mercury (MacRae et al., 2009)'
_computing_publication_material 'SHELXL-2013 (Sheldrick, 2013)'
_computing_structure_refinement 'SHELXL-2013 (Sheldrick, 2013)'
_computing_structure_solution 'SHELXT-2013 (Sheldrick, 2013)'
_diffrn_ambient_environment N~2~
_diffrn_ambient_temperature 100(1)
_diffrn_detector 'CCD plate'
_diffrn_detector_area_resol_mean 16.2413
_diffrn_detector_type Eos
_diffrn_measured_fraction_theta_full 0.999
_diffrn_measured_fraction_theta_max 0.905
_diffrn_measurement_device 'four-circle diffractometer'
_diffrn_measurement_device_type 'Xcalibur, Eos'
_diffrn_radiation_monochromator graphite
_diffrn_radiation_probe x-ray
_diffrn_radiation_type 'Mo K\a'
_diffrn_radiation_wavelength 0.71073
_diffrn_reflns_av_R_equivalents 0.0249
_diffrn_reflns_av_unetI/netI 0.0275
_diffrn_reflns_Laue_measured_fraction_full 0.999
_diffrn_reflns_Laue_measured_fraction_max 0.905
_diffrn_reflns_limit_h_max 18
_diffrn_reflns_limit_h_min -20
_diffrn_reflns_limit_k_max 19
_diffrn_reflns_limit_k_min -19
_diffrn_reflns_limit_l_max 23
_diffrn_reflns_limit_l_min -25
_diffrn_reflns_number 15205
_diffrn_reflns_point_group_measured_fraction_full 0.999
_diffrn_reflns_point_group_measured_fraction_max 0.905
_diffrn_reflns_theta_full 25.242
_diffrn_reflns_theta_max 26.720
_diffrn_reflns_theta_min 2.029
_diffrn_source 'fine-focus sealed X-ray tube'
_diffrn_source_type 'Enhance (Mo) X-ray Source'
_exptl_absorpt_coefficient_mu 0.668
_exptl_absorpt_correction_T_max 1.00000
_exptl_absorpt_correction_T_min 0.81167
_exptl_absorpt_correction_type multi-scan
_exptl_absorpt_process_details
;
CrysAlisPro 1.171.43.92a (Rigaku Oxford Diffraction, 2023)
Empirical absorption correction using spherical harmonics,
implemented in SCALE3 ABSPACK scaling algorithm.
;
_exptl_crystal_colour red
_exptl_crystal_density_diffrn 1.320
_exptl_crystal_description prism
_exptl_crystal_F_000 2248
_exptl_crystal_size_max 0.600
_exptl_crystal_size_mid 0.600
_exptl_crystal_size_min 0.200
_refine_diff_density_max 0.420
_refine_diff_density_min -0.775
_refine_diff_density_rms 0.080
_refine_ls_extinction_method none
_refine_ls_goodness_of_fit_ref 1.045
_refine_ls_hydrogen_treatment constr
_refine_ls_matrix_type full
_refine_ls_number_parameters 340
_refine_ls_number_reflns 5175
_refine_ls_number_restraints 0
_refine_ls_restrained_S_all 1.045
_refine_ls_R_factor_all 0.0505
_refine_ls_R_factor_gt 0.0429
_refine_ls_shift/su_max 0.001
_refine_ls_shift/su_mean 0.000
_refine_ls_structure_factor_coef Fsqd
_refine_ls_weighting_details 'w=1/[\s^2^(Fo^2^)+(0.0849P)^2^+3.5777P] where P=(Fo^2^+2Fc^2^)/3'
_refine_ls_weighting_scheme calc
_refine_ls_wR_factor_gt 0.1278
_refine_ls_wR_factor_ref 0.1344
_reflns_Friedel_coverage 0.000
_reflns_number_gt 4490
_reflns_number_total 5175
_reflns_threshold_expression 'I > 2\s(I)'
_cod_data_source_file d5cc03676c2.cif
_cod_data_source_block 1
_cod_depositor_comments 'Adding full bibliography for 7134971.cif.'
_cod_database_code 7134971
_shelx_space_group_comment
;
The symmetry employed for this shelxl refinement is uniquely defined
by the following loop, which should always be used as a source of
symmetry information in preference to the above space-group names.
They are only intended as comments.
;
_shelx_estimated_absorpt_t_min 0.690
_shelx_estimated_absorpt_t_max 0.878

loop_
_space_group_symop_operation_xyz
'x, y, z'
'-x+1/2, -y, z+1/2'
'-x, y+1/2, -z+1/2'
'x+1/2, -y+1/2, -z'
'-x, -y, -z'
'x-1/2, y, -z-1/2'
'x, -y-1/2, z-1/2'
'-x-1/2, y-1/2, z'

loop_
_atom_site_label
_atom_site_type_symbol
_atom_site_fract_x
_atom_site_fract_y
_atom_site_fract_z
_atom_site_U_iso_or_equiv
_atom_site_adp_type
_atom_site_occupancy
_atom_site_site_symmetry_order
_atom_site_calc_flag
_atom_site_refinement_flags_posn
_atom_site_refinement_flags_adp
_atom_site_refinement_flags_occupancy
_atom_site_disorder_assembly
_atom_site_disorder_group
Co1 Co 0.46947(2) 0.68581(2) 0.28114(2) 0.01801(13) Uani 1 1 d . . . . .
C1A C 0.60853(14) 0.77018(13) 0.37200(11) 0.0174(5) Uani 1 1 d . . . . .
C2A C 0.52810(13) 0.79516(14) 0.38372(11) 0.0175(5) Uani 1 1 d . . . . .
O2A O 0.46627(9) 0.75965(10) 0.35579(8) 0.0209(4) Uani 1 1 d . . . . .
C3A C 0.51536(15) 0.86258(15) 0.42787(12) 0.0219(5) Uani 1 1 d . . . . .
H3A H 0.462341 0.880018 0.437052 0.026 Uiso 1 1 calc R U . . .
C4A C 0.57772(16) 0.90339(15) 0.45774(12) 0.0258(5) Uani 1 1 d . . . . .
H4A H 0.567111 0.948865 0.486755 0.031 Uiso 1 1 calc R U . . .
C5A C 0.65651(16) 0.87929(15) 0.44626(13) 0.0269(6) Uani 1 1 d . . . . .
H5A H 0.699330 0.907937 0.467171 0.032 Uiso 1 1 calc R U . . .
C6A C 0.67109(15) 0.81344(14) 0.40422(12) 0.0221(5) Uani 1 1 d . . . . .
H6A H 0.724614 0.796528 0.396601 0.027 Uiso 1 1 calc R U . . .
C7A C 0.63061(14) 0.69988(14) 0.33132(12) 0.0188(5) Uani 1 1 d . . . . .
H7A H 0.685297 0.684459 0.332097 0.023 Uiso 1 1 calc R U . . .
N8A N 0.58448(12) 0.65544(12) 0.29391(10) 0.0178(4) Uani 1 1 d . . . . .
C9A C 0.61908(13) 0.58164(14) 0.26415(12) 0.0181(5) Uani 1 1 d . . . . .
C10A C 0.63198(13) 0.51121(15) 0.30412(12) 0.0201(5) Uani 1 1 d . . . . .
C11A C 0.66302(14) 0.43982(15) 0.27413(12) 0.0215(5) Uani 1 1 d . . . . .
H11A H 0.671973 0.391737 0.300716 0.026 Uiso 1 1 calc R U . . .
C12A C 0.68117(14) 0.43718(15) 0.20642(13) 0.0229(5) Uani 1 1 d . . . . .
C13A C 0.66699(14) 0.50814(15) 0.16792(12) 0.0234(5) Uani 1 1 d . . . . .
H13A H 0.678951 0.506871 0.121523 0.028 Uiso 1 1 calc R U . . .
C14A C 0.63576(13) 0.58081(15) 0.19563(12) 0.0208(5) Uani 1 1 d . . . . .
C15A C 0.61080(15) 0.51090(15) 0.37714(12) 0.0234(5) Uani 1 1 d . . . . .
H15D H 0.642197 0.553373 0.400448 0.035 Uiso 1 1 calc R U . . .
H15E H 0.622536 0.456053 0.396177 0.035 Uiso 1 1 calc R U . . .
H15F H 0.553877 0.523067 0.382375 0.035 Uiso 1 1 calc R U . . .
C16A C 0.71441(16) 0.35895(16) 0.17472(14) 0.0309(6) Uani 1 1 d . . . . .
H16A H 0.671800 0.329856 0.150682 0.046 Uiso 1 1 calc R U . . .
H16B H 0.735957 0.322514 0.209600 0.046 Uiso 1 1 calc R U . . .
H16C H 0.756973 0.373861 0.143369 0.046 Uiso 1 1 calc R U . . .
C17A C 0.62042(16) 0.65662(17) 0.15262(13) 0.0280(6) Uani 1 1 d . . . . .
H17D H 0.563236 0.669199 0.152519 0.042 Uiso 1 1 calc R U . . .
H17E H 0.638207 0.645512 0.106828 0.042 Uiso 1 1 calc R U . . .
H17F H 0.649904 0.704254 0.170668 0.042 Uiso 1 1 calc R U . . .
C1B C 0.35204(13) 0.62164(14) 0.16182(11) 0.0161(5) Uani 1 1 d . . . . .
C2B C 0.39285(13) 0.69885(14) 0.15261(12) 0.0170(5) Uani 1 1 d . . . . .
O2B O 0.43555(10) 0.73497(10) 0.19936(8) 0.0222(4) Uani 1 1 d . . . . .
C3B C 0.38752(14) 0.73687(15) 0.08928(12) 0.0215(5) Uani 1 1 d . . . . .
H3B H 0.412848 0.789030 0.082262 0.026 Uiso 1 1 calc R U . . .
C4B C 0.34628(14) 0.70014(16) 0.03697(12) 0.0239(5) Uani 1 1 d . . . . .
H4B H 0.344345 0.726947 -0.005313 0.029 Uiso 1 1 calc R U . . .
C5B C 0.30747(15) 0.62383(15) 0.04602(12) 0.0232(5) Uani 1 1 d . . . . .
H5B H 0.279607 0.598371 0.010091 0.028 Uiso 1 1 calc R U . . .
C6B C 0.31030(13) 0.58639(14) 0.10759(12) 0.0197(5) Uani 1 1 d . . . . .
H6B H 0.283256 0.535028 0.113891 0.024 Uiso 1 1 calc R U . . .
C7B C 0.35370(13) 0.57337(14) 0.22228(11) 0.0166(5) Uani 1 1 d . . . . .
H7B H 0.320802 0.525257 0.223383 0.020 Uiso 1 1 calc R U . . .
N8B N 0.39540(11) 0.58860(11) 0.27547(9) 0.0149(4) Uani 1 1 d . . . . .
C9B C 0.39729(13) 0.52412(13) 0.32570(11) 0.0148(4) Uani 1 1 d . . . . .
C10B C 0.37074(13) 0.54196(14) 0.39030(11) 0.0179(5) Uani 1 1 d . . . . .
C11B C 0.37757(14) 0.48072(15) 0.43866(11) 0.0206(5) Uani 1 1 d . . . . .
H11B H 0.359075 0.492122 0.482595 0.025 Uiso 1 1 calc R U . . .
C12B C 0.41082(14) 0.40248(15) 0.42506(12) 0.0213(5) Uani 1 1 d . . . . .
C13B C 0.43597(13) 0.38663(14) 0.36012(12) 0.0188(5) Uani 1 1 d . . . . .
H13B H 0.458113 0.333740 0.349827 0.023 Uiso 1 1 calc R U . . .
C14B C 0.42966(13) 0.44611(13) 0.30960(11) 0.0158(4) Uani 1 1 d . . . . .
C15B C 0.33453(15) 0.62525(14) 0.40714(13) 0.0243(5) Uani 1 1 d . . . . .
H15A H 0.375805 0.668349 0.405068 0.037 Uiso 1 1 calc R U . . .
H15B H 0.312005 0.623334 0.452307 0.037 Uiso 1 1 calc R U . . .
H15C H 0.292227 0.638205 0.374980 0.037 Uiso 1 1 calc R U . . .
C16B C 0.41900(18) 0.33760(17) 0.47897(13) 0.0309(6) Uani 1 1 d . . . . .
H16D H 0.436212 0.284875 0.459017 0.046 Uiso 1 1 calc R U . . .
H16E H 0.367447 0.329760 0.501172 0.046 Uiso 1 1 calc R U . . .
H16F H 0.458650 0.355957 0.511792 0.046 Uiso 1 1 calc R U . . .
C17B C 0.45930(14) 0.42503(14) 0.24040(11) 0.0187(5) Uani 1 1 d . . . . .
H17A H 0.413821 0.412000 0.211481 0.028 Uiso 1 1 calc R U . . .
H17B H 0.494876 0.376725 0.242796 0.028 Uiso 1 1 calc R U . . .
H17C H 0.488460 0.472671 0.222013 0.028 Uiso 1 1 calc R U . . .

loop_
_atom_site_aniso_label
_atom_site_aniso_U_11
_atom_site_aniso_U_22
_atom_site_aniso_U_33
_atom_site_aniso_U_23
_atom_site_aniso_U_13
_atom_site_aniso_U_12
Co1 0.0148(2) 0.0178(2) 0.0214(2) 0.00022(12) -0.00127(12) -0.00103(12)
C1A 0.0198(11) 0.0162(11) 0.0162(11) 0.0038(9) -0.0020(9) -0.0015(9)
C2A 0.0198(12) 0.0173(10) 0.0156(11) 0.0033(9) 0.0004(9) -0.0039(9)
O2A 0.0162(8) 0.0229(8) 0.0237(9) -0.0033(7) 0.0019(7) -0.0043(6)
C3A 0.0236(12) 0.0227(12) 0.0195(11) -0.0008(10) 0.0021(10) -0.0002(10)
C4A 0.0358(14) 0.0210(12) 0.0207(12) -0.0014(10) -0.0033(11) -0.0032(11)
C5A 0.0290(13) 0.0229(12) 0.0289(13) 0.0012(10) -0.0125(11) -0.0051(10)
C6A 0.0209(12) 0.0201(11) 0.0253(13) 0.0051(9) -0.0070(10) -0.0009(9)
C7A 0.0171(11) 0.0175(11) 0.0218(12) 0.0051(9) 0.0006(9) 0.0004(9)
N8A 0.0157(9) 0.0175(9) 0.0202(9) -0.0008(8) 0.0039(8) -0.0004(8)
C9A 0.0119(10) 0.0167(11) 0.0256(12) -0.0033(9) -0.0006(9) 0.0004(9)
C10A 0.0135(10) 0.0217(12) 0.0253(12) -0.0014(10) -0.0025(10) -0.0026(9)
C11A 0.0152(11) 0.0182(11) 0.0309(13) 0.0018(9) -0.0025(10) -0.0008(9)
C12A 0.0132(10) 0.0220(12) 0.0336(13) -0.0050(10) 0.0003(10) -0.0016(9)
C13A 0.0187(11) 0.0280(12) 0.0235(12) -0.0047(10) 0.0027(10) 0.0000(10)
C14A 0.0155(11) 0.0218(12) 0.0250(12) -0.0001(10) 0.0012(10) 0.0008(9)
C15A 0.0222(12) 0.0237(12) 0.0242(12) 0.0018(10) -0.0016(10) -0.0032(10)
C16A 0.0233(13) 0.0257(13) 0.0436(16) -0.0093(12) 0.0048(12) 0.0008(11)
C17A 0.0275(13) 0.0311(14) 0.0256(13) 0.0049(11) 0.0060(11) 0.0057(11)
C1B 0.0110(10) 0.0181(11) 0.0194(11) 0.0007(9) 0.0014(9) 0.0020(8)
C2B 0.0130(10) 0.0180(11) 0.0201(11) 0.0002(9) -0.0001(9) 0.0018(9)
O2B 0.0230(9) 0.0191(8) 0.0246(8) 0.0043(7) -0.0075(7) -0.0026(7)
C3B 0.0182(11) 0.0214(11) 0.0248(12) 0.0056(10) 0.0021(10) 0.0015(9)
C4B 0.0211(12) 0.0317(13) 0.0189(12) 0.0057(10) 0.0007(10) 0.0068(10)
C5B 0.0217(11) 0.0286(12) 0.0193(11) -0.0024(10) -0.0043(10) 0.0011(10)
C6B 0.0143(10) 0.0210(11) 0.0239(12) -0.0023(9) -0.0001(9) 0.0008(9)
C7B 0.0128(10) 0.0154(11) 0.0217(11) -0.0008(9) 0.0032(9) 0.0002(9)
N8B 0.0149(9) 0.0130(9) 0.0168(9) 0.0005(7) 0.0020(7) 0.0001(7)
C9B 0.0118(10) 0.0164(10) 0.0162(10) 0.0016(9) -0.0004(8) -0.0034(8)
C10B 0.0154(10) 0.0169(11) 0.0214(11) -0.0013(9) 0.0028(9) -0.0020(9)
C11B 0.0213(11) 0.0243(12) 0.0162(11) 0.0008(9) 0.0054(9) -0.0026(10)
C12B 0.0200(11) 0.0222(11) 0.0216(12) 0.0046(10) 0.0000(10) -0.0025(9)
C13B 0.0171(11) 0.0153(10) 0.0239(12) -0.0003(9) -0.0014(9) 0.0000(9)
C14B 0.0125(10) 0.0177(11) 0.0173(11) -0.0027(9) 0.0001(9) -0.0022(9)
C15B 0.0266(13) 0.0197(11) 0.0267(12) -0.0027(10) 0.0097(11) 0.0011(10)
C16B 0.0363(15) 0.0286(13) 0.0279(13) 0.0097(11) 0.0045(12) 0.0050(12)
C17B 0.0208(11) 0.0186(11) 0.0168(11) -0.0047(9) -0.0019(9) 0.0023(9)

loop_
_atom_type_symbol
_atom_type_description
_atom_type_scat_dispersion_real
_atom_type_scat_dispersion_imag
_atom_type_scat_source
C C 0.0033 0.0016 'International Tables Vol C Tables 4.2.6.8 and 6.1.1.4'
H H 0.0000 0.0000 'International Tables Vol C Tables 4.2.6.8 and 6.1.1.4'
Co Co 0.3494 0.9721 'International Tables Vol C Tables 4.2.6.8 and 6.1.1.4'
N N 0.0061 0.0033 'International Tables Vol C Tables 4.2.6.8 and 6.1.1.4'
O O 0.0106 0.0060 'International Tables Vol C Tables 4.2.6.8 and 6.1.1.4'

loop_
_geom_angle_atom_site_label_1
_geom_angle_atom_site_label_2
_geom_angle_atom_site_label_3
_geom_angle
_geom_angle_site_symmetry_1
_geom_angle_site_symmetry_3
_geom_angle_publ_flag
O2B Co1 O2A 113.98(7) . . ?
O2B Co1 N8B 95.15(7) . . ?
O2A Co1 N8B 120.85(7) . . ?
O2B Co1 N8A 119.85(8) . . ?
O2A Co1 N8A 94.50(7) . . ?
N8B Co1 N8A 114.49(8) . . ?
C6A C1A C2A 119.2(2) . . ?
C6A C1A C7A 116.9(2) . . ?
C2A C1A C7A 123.8(2) . . ?
O2A C2A C3A 118.7(2) . . ?
O2A C2A C1A 123.8(2) . . ?
C3A C2A C1A 117.5(2) . . ?
C2A O2A Co1 125.66(14) . . ?
C4A C3A C2A 121.6(2) . . ?
C4A C3A H3A 119.2 . . ?
C2A C3A H3A 119.2 . . ?
C3A C4A C5A 121.2(2) . . ?
C3A C4A H4A 119.4 . . ?
C5A C4A H4A 119.4 . . ?
C6A C5A C4A 118.9(2) . . ?
C6A C5A H5A 120.6 . . ?
C4A C5A H5A 120.6 . . ?
C5A C6A C1A 121.7(2) . . ?
C5A C6A H6A 119.1 . . ?
C1A C6A H6A 119.1 . . ?
N8A C7A C1A 127.4(2) . . ?
N8A C7A H7A 116.3 . . ?
C1A C7A H7A 116.3 . . ?
C7A N8A C9A 116.81(19) . . ?
C7A N8A Co1 121.01(16) . . ?
C9A N8A Co1 122.14(15) . . ?
C14A C9A C10A 121.4(2) . . ?
C14A C9A N8A 119.4(2) . . ?
C10A C9A N8A 119.2(2) . . ?
C11A C10A C9A 118.4(2) . . ?
C11A C10A C15A 120.2(2) . . ?
C9A C10A C15A 121.4(2) . . ?
C12A C11A C10A 121.8(2) . . ?
C12A C11A H11A 119.1 . . ?
C10A C11A H11A 119.1 . . ?
C11A C12A C13A 118.4(2) . . ?
C11A C12A C16A 121.0(2) . . ?
C13A C12A C16A 120.6(2) . . ?
C14A C13A C12A 121.9(2) . . ?
C14A C13A H13A 119.1 . . ?
C12A C13A H13A 119.1 . . ?
C13A C14A C9A 118.2(2) . . ?
C13A C14A C17A 120.8(2) . . ?
C9A C14A C17A 121.0(2) . . ?
C10A C15A H15D 109.5 . . ?
C10A C15A H15E 109.5 . . ?
H15D C15A H15E 109.5 . . ?
C10A C15A H15F 109.5 . . ?
H15D C15A H15F 109.5 . . ?
H15E C15A H15F 109.5 . . ?
C12A C16A H16A 109.5 . . ?
C12A C16A H16B 109.5 . . ?
H16A C16A H16B 109.5 . . ?
C12A C16A H16C 109.5 . . ?
H16A C16A H16C 109.5 . . ?
H16B C16A H16C 109.5 . . ?
C14A C17A H17D 109.5 . . ?
C14A C17A H17E 109.5 . . ?
H17D C17A H17E 109.5 . . ?
C14A C17A H17F 109.5 . . ?
H17D C17A H17F 109.5 . . ?
H17E C17A H17F 109.5 . . ?
C6B C1B C2B 119.2(2) . . ?
C6B C1B C7B 116.1(2) . . ?
C2B C1B C7B 124.6(2) . . ?
O2B C2B C3B 118.9(2) . . ?
O2B C2B C1B 123.6(2) . . ?
C3B C2B C1B 117.5(2) . . ?
C2B O2B Co1 126.28(15) . . ?
C4B C3B C2B 121.7(2) . . ?
C4B C3B H3B 119.1 . . ?
C2B C3B H3B 119.1 . . ?
C3B C4B C5B 120.5(2) . . ?
C3B C4B H4B 119.8 . . ?
C5B C4B H4B 119.8 . . ?
C6B C5B C4B 119.0(2) . . ?
C6B C5B H5B 120.5 . . ?
C4B C5B H5B 120.5 . . ?
C5B C6B C1B 122.1(2) . . ?
C5B C6B H6B 118.9 . . ?
C1B C6B H6B 118.9 . . ?
N8B C7B C1B 126.8(2) . . ?
N8B C7B H7B 116.6 . . ?
C1B C7B H7B 116.6 . . ?
C7B N8B C9B 116.61(18) . . ?
C7B N8B Co1 121.94(15) . . ?
C9B N8B Co1 120.50(14) . . ?
C10B C9B C14B 121.3(2) . . ?
C10B C9B N8B 119.34(19) . . ?
C14B C9B N8B 119.32(19) . . ?
C11B C10B C9B 118.3(2) . . ?
C11B C10B C15B 120.5(2) . . ?
C9B C10B C15B 121.1(2) . . ?
C10B C11B C12B 122.3(2) . . ?
C10B C11B H11B 118.8 . . ?
C12B C11B H11B 118.8 . . ?
C13B C12B C11B 117.8(2) . . ?
C13B C12B C16B 121.0(2) . . ?
C11B C12B C16B 121.2(2) . . ?
C12B C13B C14B 121.9(2) . . ?
C12B C13B H13B 119.0 . . ?
C14B C13B H13B 119.0 . . ?
C13B C14B C9B 118.4(2) . . ?
C13B C14B C17B 119.1(2) . . ?
C9B C14B C17B 122.6(2) . . ?
C10B C15B H15A 109.5 . . ?
C10B C15B H15B 109.5 . . ?
H15A C15B H15B 109.5 . . ?
C10B C15B H15C 109.5 . . ?
H15A C15B H15C 109.5 . . ?
H15B C15B H15C 109.5 . . ?
C12B C16B H16D 109.5 . . ?
C12B C16B H16E 109.5 . . ?
H16D C16B H16E 109.5 . . ?
C12B C16B H16F 109.5 . . ?
H16D C16B H16F 109.5 . . ?
H16E C16B H16F 109.5 . . ?
C14B C17B H17A 109.5 . . ?
C14B C17B H17B 109.5 . . ?
H17A C17B H17B 109.5 . . ?
C14B C17B H17C 109.5 . . ?
H17A C17B H17C 109.5 . . ?
H17B C17B H17C 109.5 . . ?

loop_
_geom_bond_atom_site_label_1
_geom_bond_atom_site_label_2
_geom_bond_distance
_geom_bond_site_symmetry_2
_geom_bond_publ_flag
Co1 O2B 1.9039(16) . ?
Co1 O2A 1.9085(17) . ?
Co1 N8B 1.9988(19) . ?
Co1 N8A 2.006(2) . ?
C1A C6A 1.414(3) . ?
C1A C2A 1.427(3) . ?
C1A C7A 1.441(3) . ?
C2A O2A 1.309(3) . ?
C2A C3A 1.414(3) . ?
C3A C4A 1.371(4) . ?
C3A H3A 0.9500 . ?
C4A C5A 1.396(4) . ?
C4A H4A 0.9500 . ?
C5A C6A 1.373(4) . ?
C5A H5A 0.9500 . ?
C6A H6A 0.9500 . ?
C7A N8A 1.292(3) . ?
C7A H7A 0.9500 . ?
N8A C9A 1.448(3) . ?
C9A C14A 1.399(3) . ?
C9A C10A 1.402(3) . ?
C10A C11A 1.395(3) . ?
C10A C15A 1.504(3) . ?
C11A C12A 1.389(3) . ?
C11A H11A 0.9500 . ?
C12A C13A 1.396(3) . ?
C12A C16A 1.514(3) . ?
C13A C14A 1.395(3) . ?
C13A H13A 0.9500 . ?
C14A C17A 1.513(3) . ?
C15A H15D 0.9800 . ?
C15A H15E 0.9800 . ?
C15A H15F 0.9800 . ?
C16A H16A 0.9800 . ?
C16A H16B 0.9800 . ?
C16A H16C 0.9800 . ?
C17A H17D 0.9800 . ?
C17A H17E 0.9800 . ?
C17A H17F 0.9800 . ?
C1B C6B 1.410(3) . ?
C1B C2B 1.429(3) . ?
C1B C7B 1.437(3) . ?
C2B O2B 1.313(3) . ?
C2B C3B 1.410(3) . ?
C3B C4B 1.386(4) . ?
C3B H3B 0.9500 . ?
C4B C5B 1.400(3) . ?
C4B H4B 0.9500 . ?
C5B C6B 1.372(3) . ?
C5B H5B 0.9500 . ?
C6B H6B 0.9500 . ?
C7B N8B 1.297(3) . ?
C7B H7B 0.9500 . ?
N8B C9B 1.444(3) . ?
C9B C10B 1.397(3) . ?
C9B C14B 1.403(3) . ?
C10B C11B 1.385(3) . ?
C10B C15B 1.508(3) . ?
C11B C12B 1.402(3) . ?
C11B H11B 0.9500 . ?
C12B C13B 1.390(3) . ?
C12B C16B 1.506(3) . ?
C13B C14B 1.395(3) . ?
C13B H13B 0.9500 . ?
C14B C17B 1.510(3) . ?
C15B H15A 0.9800 . ?
C15B H15B 0.9800 . ?
C15B H15C 0.9800 . ?
C16B H16D 0.9800 . ?
C16B H16E 0.9800 . ?
C16B H16F 0.9800 . ?
C17B H17A 0.9800 . ?
C17B H17B 0.9800 . ?
C17B H17C 0.9800 . ?

loop_
_geom_torsion_atom_site_label_1
_geom_torsion_atom_site_label_2
_geom_torsion_atom_site_label_3
_geom_torsion_atom_site_label_4
_geom_torsion
_geom_torsion_site_symmetry_1
_geom_torsion_site_symmetry_2
_geom_torsion_site_symmetry_3
_geom_torsion_site_symmetry_4
_geom_torsion_publ_flag
C6A C1A C2A O2A 179.3(2) . . . . ?
C7A C1A C2A O2A -3.9(4) . . . . ?
C6A C1A C2A C3A -0.3(3) . . . . ?
C7A C1A C2A C3A 176.5(2) . . . . ?
C3A C2A O2A Co1 165.33(16) . . . . ?
C1A C2A O2A Co1 -14.3(3) . . . . ?
O2A C2A C3A C4A -178.8(2) . . . . ?
C1A C2A C3A C4A 0.9(3) . . . . ?
C2A C3A C4A C5A -0.7(4) . . . . ?
C3A C4A C5A C6A 0.0(4) . . . . ?
C4A C5A C6A C1A 0.6(4) . . . . ?
C2A C1A C6A C5A -0.4(3) . . . . ?
C7A C1A C6A C5A -177.4(2) . . . . ?
C6A C1A C7A N8A -174.7(2) . . . . ?
C2A C1A C7A N8A 8.5(4) . . . . ?
C1A C7A N8A C9A -172.7(2) . . . . ?
C1A C7A N8A Co1 5.0(3) . . . . ?
C7A N8A C9A C14A -107.4(2) . . . . ?
Co1 N8A C9A C14A 75.0(2) . . . . ?
C7A N8A C9A C10A 75.4(3) . . . . ?
Co1 N8A C9A C10A -102.3(2) . . . . ?
C14A C9A C10A C11A 0.8(3) . . . . ?
N8A C9A C10A C11A 178.0(2) . . . . ?
C14A C9A C10A C15A -177.4(2) . . . . ?
N8A C9A C10A C15A -0.1(3) . . . . ?
C9A C10A C11A C12A 0.0(3) . . . . ?
C15A C10A C11A C12A 178.2(2) . . . . ?
C10A C11A C12A C13A -0.6(3) . . . . ?
C10A C11A C12A C16A -179.7(2) . . . . ?
C11A C12A C13A C14A 0.3(4) . . . . ?
C16A C12A C13A C14A 179.4(2) . . . . ?
C12A C13A C14A C9A 0.5(3) . . . . ?
C12A C13A C14A C17A -179.6(2) . . . . ?
C10A C9A C14A C13A -1.0(3) . . . . ?
N8A C9A C14A C13A -178.2(2) . . . . ?
C10A C9A C14A C17A 179.0(2) . . . . ?
N8A C9A C14A C17A 1.8(3) . . . . ?
C6B C1B C2B O2B -177.5(2) . . . . ?
C7B C1B C2B O2B -1.2(3) . . . . ?
C6B C1B C2B C3B 1.4(3) . . . . ?
C7B C1B C2B C3B 177.7(2) . . . . ?
C3B C2B O2B Co1 -166.20(16) . . . . ?
C1B C2B O2B Co1 12.7(3) . . . . ?
O2B C2B C3B C4B 177.2(2) . . . . ?
C1B C2B C3B C4B -1.8(3) . . . . ?
C2B C3B C4B C5B 0.8(4) . . . . ?
C3B C4B C5B C6B 0.6(4) . . . . ?
C4B C5B C6B C1B -1.0(4) . . . . ?
C2B C1B C6B C5B 0.0(3) . . . . ?
C7B C1B C6B C5B -176.6(2) . . . . ?
C6B C1B C7B N8B 171.7(2) . . . . ?
C2B C1B C7B N8B -4.7(4) . . . . ?
C1B C7B N8B C9B -170.2(2) . . . . ?
C1B C7B N8B Co1 -1.3(3) . . . . ?
C7B N8B C9B C10B -121.5(2) . . . . ?
Co1 N8B C9B C10B 69.5(2) . . . . ?
C7B N8B C9B C14B 61.9(3) . . . . ?
Co1 N8B C9B C14B -107.2(2) . . . . ?
C14B C9B C10B C11B 0.4(3) . . . . ?
N8B C9B C10B C11B -176.17(19) . . . . ?
C14B C9B C10B C15B -178.8(2) . . . . ?
N8B C9B C10B C15B 4.6(3) . . . . ?
C9B C10B C11B C12B 0.7(3) . . . . ?
C15B C10B C11B C12B 180.0(2) . . . . ?
C10B C11B C12B C13B -1.3(3) . . . . ?
C10B C11B C12B C16B 178.8(2) . . . . ?
C11B C12B C13B C14B 0.7(3) . . . . ?
C16B C12B C13B C14B -179.4(2) . . . . ?
C12B C13B C14B C9B 0.4(3) . . . . ?
C12B C13B C14B C17B 179.1(2) . . . . ?
C10B C9B C14B C13B -1.0(3) . . . . ?
N8B C9B C14B C13B 175.62(19) . . . . ?
C10B C9B C14B C17B -179.6(2) . . . . ?
N8B C9B C14B C17B -3.1(3) . . . . ?
